data_1544581
loop_
_publ_author_name
'Eltayeb, Naser Eltaher'

_publ_section_title
;
 Methyl 5-(4-hydroxyphenyl)-6-oxo-1,6-dihydropyrazine-2-carboxylate
 monohydrate
;
_journal_coeditor_code HB4089
_journal_issue 11
_journal_name_full IUCrData
_journal_page_first x161741
_journal_paper_doi 10.1107/S2414314616017417
_journal_volume 1
_journal_year 2016
_chemical_formula_iupac 'C12 H10 N2 O4, H2 O'
_chemical_formula_moiety 'C12 H10 N2 O4, H2 O'
_chemical_formula_sum 'C12 H12 N2 O5'
_chemical_formula_weight 264.24
_chemical_name_systematic
;
Methyl 5-(4-hydroxyphenyl)-6-oxo-1,6-dihydropyrazine-2-carboxylate monohydrate
;
_space_group_crystal_system triclinic
_space_group_IT_number 2
_space_group_name_Hall '-P 1'
_space_group_name_H-M_alt 'P -1'
_symmetry_space_group_name_Hall '-P 1'
_symmetry_space_group_name_H-M 'P -1'
_atom_sites_solution_hydrogens mixed
_atom_sites_solution_primary direct
_audit_creation_method SHELXL-2014/7
_cell_angle_alpha 70.748(4)
_cell_angle_beta 88.425(5)
_cell_angle_gamma 83.284(5)
_cell_formula_units_Z 2
_cell_length_a 3.7072(3)
_cell_length_b 11.4251(9)
_cell_length_c 14.3713(13)
_cell_measurement_reflns_used 3588
_cell_measurement_temperature 100(2)
_cell_measurement_theta_max 25.31
_cell_measurement_theta_min 2.78
_cell_volume 570.68(8)
_computing_cell_refinement
;
SAINT (Bruker, 2016)
;
_computing_data_collection
;
APEX3 (Bruker, 2016)
;
_computing_data_reduction
;
SAINT (Bruker, 2016)
;
_computing_molecular_graphics
;
SHELXL2014 (Sheldrick, 2015b)
;
_computing_publication_material
;
APEX3 (Bruker, 2016) and PLATON (Spek, 2015)
;
_computing_structure_refinement
;
SHELXL2014 (Sheldrick, 2015b)
;
_computing_structure_solution
;
SHELXT2014 (Sheldrick, 2015a)
;
_diffrn_ambient_temperature 100(2)
_diffrn_measured_fraction_theta_full 0.997
_diffrn_measured_fraction_theta_max 0.997
_diffrn_measurement_device_type 'Bruker D8 Quest CCD'
_diffrn_measurement_method '\f and \w scans'
_diffrn_radiation_type MoK\a
_diffrn_radiation_wavelength 0.71073
_diffrn_reflns_av_R_equivalents 0.0794
_diffrn_reflns_limit_h_max 4
_diffrn_reflns_limit_h_min -4
_diffrn_reflns_limit_k_max 13
_diffrn_reflns_limit_k_min -13
_diffrn_reflns_limit_l_max 16
_diffrn_reflns_limit_l_min -17
_diffrn_reflns_number 10223
_diffrn_reflns_theta_full 25.242
_diffrn_reflns_theta_max 25.348
_diffrn_reflns_theta_min 2.783
_diffrn_standards_decay_% 0
_diffrn_standards_interval_count 0
_diffrn_standards_interval_time 0
_diffrn_standards_number 0
_exptl_absorpt_coefficient_mu 0.122
_exptl_absorpt_correction_T_max 0.7452
_exptl_absorpt_correction_T_min 0.6888
_exptl_absorpt_correction_type multi-scan
_exptl_absorpt_process_details
;
(SADABS; Bruker, 2016)
;
_exptl_crystal_colour Gold
_exptl_crystal_density_diffrn 1.538
_exptl_crystal_description Block
_exptl_crystal_F_000 276
_exptl_crystal_size_max 0.156
_exptl_crystal_size_mid 0.119
_exptl_crystal_size_min 0.071
_refine_diff_density_max 0.272
_refine_diff_density_min -0.341
_refine_ls_extinction_method none
_refine_ls_goodness_of_fit_ref 1.016
_refine_ls_hydrogen_treatment mixed
_refine_ls_matrix_type full
_refine_ls_number_parameters 189
_refine_ls_number_reflns 2091
_refine_ls_number_restraints 0
_refine_ls_restrained_S_all 1.016
_refine_ls_R_factor_all 0.0740
_refine_ls_R_factor_gt 0.0486
_refine_ls_shift/su_max 0.000
_refine_ls_shift/su_mean 0.000
_refine_ls_structure_factor_coef Fsqd
_refine_ls_weighting_details 'w=1/[\s^2^(Fo^2^)+(0.0581P)^2^+0.2621P] where P=(Fo^2^+2Fc^2^)/3'
_refine_ls_weighting_scheme calc
_refine_ls_wR_factor_gt 0.1075
_refine_ls_wR_factor_ref 0.1192
_reflns_number_gt 1556
_reflns_number_total 2091
_reflns_threshold_expression 'I > 2\s(I)'
_cod_data_source_file hb4089sup1.cif
_cod_data_source_block I
_cod_database_code 1544581
_shelx_space_group_comment
;
The symmetry employed for this shelxl refinement is uniquely defined
by the following loop, which should always be used as a source of
symmetry information in preference to the above space-group names.
They are only intended as comments.
;

loop_
_space_group_symop_operation_xyz
'x, y, z'
'-x, -y, -z'

loop_
_atom_site_type_symbol
_atom_site_label
_atom_site_fract_x
_atom_site_fract_y
_atom_site_fract_z
_atom_site_U_iso_or_equiv
_atom_site_adp_type
_atom_site_calc_flag
_atom_site_occupancy
O O1 0.5384(5) 0.72898(15) -0.07116(12) 0.0208(4) Uani d 1
O O2 0.1695(4) 0.53640(13) 0.38440(11) 0.0185(4) Uani d 1
O O1W 0.2759(5) 0.93868(16) -0.21323(13) 0.0215(4) Uani d 1
O O3 0.0237(4) 0.68091(13) 0.65526(11) 0.0166(4) Uani d 1
O O4 0.2049(5) 0.87280(14) 0.61292(11) 0.0198(4) Uani d 1
N N1 0.1665(5) 0.65746(16) 0.48160(14) 0.0125(4) Uani d 1
N N2 0.4133(5) 0.84534(16) 0.32977(13) 0.0137(4) Uani d 1
C C1 0.3041(6) 0.84329(19) 0.13426(16) 0.0133(5) Uani d 1
H H1 0.2106 0.9183 0.1458 0.016 Uiso calc 1
C C2 0.3441(6) 0.84230(19) 0.03887(16) 0.0143(5) Uani d 1
H H2 0.2730 0.9157 -0.0149 0.017 Uiso calc 1
C C3 0.4887(6) 0.7337(2) 0.02149(16) 0.0145(5) Uani d 1
C C4 0.5883(6) 0.6262(2) 0.09990(16) 0.0154(5) Uani d 1
H H4 0.6897 0.5523 0.0879 0.018 Uiso calc 1
C C5 0.5405(6) 0.62616(19) 0.19544(16) 0.0147(5) Uani d 1
H H5 0.6038 0.5516 0.2489 0.018 Uiso calc 1
C C6 0.3997(6) 0.73496(19) 0.21435(16) 0.0123(5) Uani d 1
C C7 0.3548(6) 0.74126(19) 0.31435(16) 0.0128(5) Uani d 1
C C8 0.2279(6) 0.63618(19) 0.39424(16) 0.0115(5) Uani d 1
C C9 0.2278(6) 0.76628(19) 0.49603(16) 0.0121(5) Uani d 1
C C10 0.3518(6) 0.85802(19) 0.42030(16) 0.0137(5) Uani d 1
H H10 0.3972 0.9332 0.4303 0.016 Uiso calc 1
C C11 0.1537(6) 0.78086(19) 0.59361(16) 0.0137(5) Uani d 1
C C12 -0.0733(6) 0.6846(2) 0.75253(17) 0.0179(5) Uani d 1
H H12A -0.1903 0.6103 0.7886 0.027 Uiso calc 1
H H12B -0.2415 0.7596 0.7466 0.027 Uiso calc 1
H H12C 0.1462 0.6863 0.7883 0.027 Uiso calc 1
H H1N 0.070(8) 0.593(3) 0.531(2) 0.043(9) Uiso d 1
H H1O 0.451(9) 0.807(3) -0.114(2) 0.056(10) Uiso d 1
H H1W 0.224(9) 0.914(3) -0.261(3) 0.049(10) Uiso d 1
H H2W 0.388(9) 1.008(3) -0.238(2) 0.048(9) Uiso d 1

loop_
_atom_site_aniso_label
_atom_site_aniso_U_11
_atom_site_aniso_U_22
_atom_site_aniso_U_33
_atom_site_aniso_U_12
_atom_site_aniso_U_13
_atom_site_aniso_U_23
O1 0.0321(10) 0.0195(9) 0.0097(9) 0.0020(7) 0.0026(7) -0.0052(7)
O2 0.0303(10) 0.0138(8) 0.0131(9) -0.0090(7) 0.0062(7) -0.0054(7)
O1W 0.0334(11) 0.0164(9) 0.0145(10) -0.0058(7) 0.0007(8) -0.0038(7)
O3 0.0252(9) 0.0146(8) 0.0116(9) -0.0058(7) 0.0059(7) -0.0056(6)
O4 0.0313(10) 0.0151(9) 0.0152(9) -0.0061(7) 0.0014(7) -0.0069(7)
N1 0.0165(10) 0.0102(9) 0.0103(10) -0.0025(7) 0.0026(8) -0.0026(8)
N2 0.0169(10) 0.0117(9) 0.0113(10) -0.0004(7) -0.0010(8) -0.0026(8)
C1 0.0131(12) 0.0117(11) 0.0152(12) -0.0004(8) -0.0007(9) -0.0047(9)
C2 0.0162(12) 0.0130(11) 0.0113(12) -0.0011(9) -0.0009(9) -0.0008(9)
C3 0.0150(12) 0.0187(12) 0.0105(12) -0.0034(9) 0.0011(9) -0.0054(9)
C4 0.0156(12) 0.0140(11) 0.0167(13) 0.0018(9) 0.0027(9) -0.0066(10)
C5 0.0157(12) 0.0127(11) 0.0132(12) -0.0012(9) -0.0006(9) -0.0008(9)
C6 0.0109(11) 0.0142(11) 0.0116(12) -0.0045(8) 0.0017(9) -0.0029(9)
C7 0.0108(11) 0.0127(11) 0.0131(12) -0.0012(8) 0.0004(9) -0.0019(9)
C8 0.0117(11) 0.0116(11) 0.0104(12) -0.0007(9) 0.0009(9) -0.0029(9)
C9 0.0112(11) 0.0124(11) 0.0129(12) 0.0002(8) -0.0014(9) -0.0047(9)
C10 0.0151(12) 0.0120(11) 0.0152(13) -0.0014(9) -0.0006(9) -0.0060(9)
C11 0.0145(12) 0.0126(12) 0.0136(12) -0.0003(9) -0.0004(9) -0.0042(9)
C12 0.0212(13) 0.0217(13) 0.0110(12) -0.0027(10) 0.0053(10) -0.0061(10)

loop_
_atom_type_symbol
_atom_type_description
_atom_type_scat_dispersion_real
_atom_type_scat_dispersion_imag
_atom_type_scat_source
C C 0.0033 0.0016 'International Tables Vol C Tables 4.2.6.8 and 6.1.1.4'
H H 0.0000 0.0000 'International Tables Vol C Tables 4.2.6.8 and 6.1.1.4'
N N 0.0061 0.0033 'International Tables Vol C Tables 4.2.6.8 and 6.1.1.4'
O O 0.0106 0.0060 'International Tables Vol C Tables 4.2.6.8 and 6.1.1.4'

loop_
_geom_angle_atom_site_label_1
_geom_angle_atom_site_label_2
_geom_angle_atom_site_label_3
_geom_angle
C3 O1 H1O 106(2)
H1W O1W H2W 108(3)
C11 O3 C12 116.91(16)
C8 N1 C9 123.15(19)
C8 N1 H1N 115.4(18)
C9 N1 H1N 121.4(18)
C7 N2 C10 120.27(19)
C2 C1 C6 120.7(2)
C2 C1 H1 119.6
C6 C1 H1 119.6
C1 C2 C3 119.9(2)
C1 C2 H2 120.1
C3 C2 H2 120.1
O1 C3 C4 118.0(2)
O1 C3 C2 121.90(19)
C4 C3 C2 120.1(2)
C5 C4 C3 120.1(2)
C5 C4 H4 119.9
C3 C4 H4 119.9
C4 C5 C6 120.6(2)
C4 C5 H5 119.7
C6 C5 H5 119.7
C5 C6 C1 118.6(2)
C5 C6 C7 122.84(19)
C1 C6 C7 118.6(2)
N2 C7 C6 118.44(19)
N2 C7 C8 121.0(2)
C6 C7 C8 120.44(18)
O2 C8 N1 121.07(19)
O2 C8 C7 124.0(2)
N1 C8 C7 114.90(18)
C10 C9 N1 119.0(2)
C10 C9 C11 121.71(19)
N1 C9 C11 119.30(19)
C9 C10 N2 121.63(19)
C9 C10 H10 119.2
N2 C10 H10 119.2
O4 C11 O3 125.3(2)
O4 C11 C9 123.6(2)
O3 C11 C9 111.11(18)
O3 C12 H12A 109.5
O3 C12 H12B 109.5
H12A C12 H12B 109.5
O3 C12 H12C 109.5
H12A C12 H12C 109.5
H12B C12 H12C 109.5

loop_
_geom_bond_atom_site_label_1
_geom_bond_atom_site_label_2
_geom_bond_distance
O1 C3 1.357(3)
O1 H1O 0.93(3)
O2 C8 1.238(2)
O1W H1W 0.86(4)
O1W H2W 0.90(3)
O3 C11 1.326(3)
O3 C12 1.447(3)
O4 C11 1.208(3)
N1 C8 1.364(3)
N1 C9 1.371(3)
N1 H1N 0.94(3)
N2 C7 1.322(3)
N2 C10 1.366(3)
C1 C2 1.378(3)
C1 C6 1.401(3)
C1 H1 0.9500
C2 C3 1.390(3)
C2 H2 0.9500
C3 C4 1.385(3)
C4 C5 1.380(3)
C4 H4 0.9500
C5 C6 1.398(3)
C5 H5 0.9500
C6 C7 1.466(3)
C7 C8 1.475(3)
C9 C10 1.352(3)
C9 C11 1.480(3)
C10 H10 0.9500
C12 H12A 0.9800
C12 H12B 0.9800
C12 H12C 0.9800

loop_
_geom_hbond_atom_site_label_D
_geom_hbond_atom_site_label_H
_geom_hbond_atom_site_label_A
_geom_hbond_site_symmetry_A
_geom_hbond_distance_DH
_geom_hbond_distance_HA
_geom_hbond_distance_DA
_geom_hbond_angle_DHA
_geom_hbond_publ_flag
N1 H1N O2 2_566 0.94(3) 1.88(3) 2.805(2) 172(3) yes
O1 H1O O1W 1_555 0.93(3) 1.77(3) 2.682(3) 168(3) yes
O1W H1W O4 1_554 0.86(4) 2.02(4) 2.864(2) 167(3) yes
O1W H2W N2 2_675 0.90(3) 1.97(3) 2.838(3) 163(3) yes

loop_
_geom_torsion_atom_site_label_1
_geom_torsion_atom_site_label_2
_geom_torsion_atom_site_label_3
_geom_torsion_atom_site_label_4
_geom_torsion
C6 C1 C2 C3 -1.5(3)
C1 C2 C3 O1 -178.9(2)
C1 C2 C3 C4 0.8(3)
O1 C3 C4 C5 -179.5(2)
C2 C3 C4 C5 0.7(3)
C3 C4 C5 C6 -1.5(3)
C4 C5 C6 C1 0.8(3)
C4 C5 C6 C7 -177.9(2)
C2 C1 C6 C5 0.7(3)
C2 C1 C6 C7 179.5(2)
C10 N2 C7 C6 175.74(19)
C10 N2 C7 C8 -0.9(3)
C5 C6 C7 N2 143.9(2)
C1 C6 C7 N2 -34.8(3)
C5 C6 C7 C8 -39.4(3)
C1 C6 C7 C8 141.9(2)
C9 N1 C8 O2 179.85(19)
C9 N1 C8 C7 -2.0(3)
N2 C7 C8 O2 -179.8(2)
C6 C7 C8 O2 3.6(3)
N2 C7 C8 N1 2.1(3)
C6 C7 C8 N1 -174.48(19)
C8 N1 C9 C10 0.7(3)
C8 N1 C9 C11 -179.89(19)
N1 C9 C10 N2 0.7(3)
C11 C9 C10 N2 -178.7(2)
C7 N2 C10 C9 -0.5(3)
C12 O3 C11 O4 1.8(3)
C12 O3 C11 C9 -177.80(18)
C10 C9 C11 O4 -1.6(3)
N1 C9 C11 O4 179.0(2)
C10 C9 C11 O3 178.00(19)
N1 C9 C11 O3 -1.4(3)

_cod_database_fobs_code 1544581
